data_4003591
loop_
_publ_author_name
'Sharber, Seth A.'
'Thomas, Samuel W.'

_publ_section_title
;
 Side Chain Regioisomers that Dictate Optical Properties and
 Mechanofluorochromism through Crystal Packing
;
_journal_name_full 'Chemistry of Materials'
_journal_paper_doi 10.1021/acs.chemmater.0c01676
_journal_year 2020
_chemical_formula_sum 'C42 H28 F8 N2 O4'
_chemical_formula_weight 776.66
_space_group_crystal_system monoclinic
_space_group_IT_number 14
_space_group_name_Hall '-P 2ybc'
_space_group_name_H-M_alt 'P 1 21/c 1'
_atom_sites_solution_hydrogens geom
_audit_creation_method SHELXL-2014/7
_cell_angle_alpha 90
_cell_angle_beta 107.904(2)
_cell_angle_gamma 90
_cell_formula_units_Z 2
_cell_length_a 13.1980(13)
_cell_length_b 9.1099(9)
_cell_length_c 15.1637(14)
_cell_measurement_temperature 100(2)
_cell_volume 1734.9(3)
_computing_structure_refinement 'SHELXL-2014/7 (Sheldrick, 2014)'
_diffrn_ambient_temperature 100(2)
_diffrn_measured_fraction_theta_full 1.000
_diffrn_measured_fraction_theta_max 0.656
_diffrn_measurement_device_type 'Bruker APEX-II CCD'
_diffrn_measurement_method '\f and \w scans'
_diffrn_radiation_type MoK\a
_diffrn_radiation_wavelength 0.71073
_diffrn_reflns_av_R_equivalents 0.0359
_diffrn_reflns_av_unetI/netI 0.0222
_diffrn_reflns_Laue_measured_fraction_full 1.000
_diffrn_reflns_Laue_measured_fraction_max 0.656
_diffrn_reflns_limit_h_max 22
_diffrn_reflns_limit_h_min -21
_diffrn_reflns_limit_k_max 13
_diffrn_reflns_limit_k_min -13
_diffrn_reflns_limit_l_max 19
_diffrn_reflns_limit_l_min -19
_diffrn_reflns_number 39560
_diffrn_reflns_point_group_measured_fraction_full 1.000
_diffrn_reflns_point_group_measured_fraction_max 0.656
_diffrn_reflns_theta_full 25.242
_diffrn_reflns_theta_max 36.439
_diffrn_reflns_theta_min 1.621
_exptl_absorpt_coefficient_mu 0.498
_exptl_absorpt_correction_type none
_exptl_absorpt_process_details 'SADABS (Sheldrick, 2009)'
_exptl_crystal_colour red
_exptl_crystal_density_diffrn 1.487
_exptl_crystal_description needle
_exptl_crystal_F_000 1592
_exptl_crystal_size_max 2.000
_exptl_crystal_size_mid 1.000
_exptl_crystal_size_min 1.000
_exptl_transmission_factor_max 0.7890
_exptl_transmission_factor_min 0.6350
_refine_diff_density_max 0.853
_refine_diff_density_min -0.578
_refine_diff_density_rms 0.165
_refine_ls_extinction_method none
_refine_ls_goodness_of_fit_ref 1.053
_refine_ls_hydrogen_treatment constr
_refine_ls_matrix_type full
_refine_ls_number_parameters 255
_refine_ls_number_reflns 5568
_refine_ls_number_restraints 0
_refine_ls_restrained_S_all 1.053
_refine_ls_R_factor_all 0.0891
_refine_ls_R_factor_gt 0.0708
_refine_ls_shift/su_max 0.000
_refine_ls_shift/su_mean 0.000
_refine_ls_structure_factor_coef Fsqd
_refine_ls_weighting_details 'w=1/[\s^2^(Fo^2^)+(0.1416P)^2^+0.6950P] where P=(Fo^2^+2Fc^2^)/3'
_refine_ls_weighting_scheme calc
_refine_ls_wR_factor_gt 0.1949
_refine_ls_wR_factor_ref 0.2180
_reflns_Friedel_coverage 0.000
_reflns_number_gt 4276
_reflns_number_total 5568
_reflns_threshold_expression 'I > 2\s(I)'
_cod_data_source_file cm0c01676_si_010.cif
_cod_data_source_block SS161012_0ma_a
_cod_original_sg_symbol_H-M 'P 21/c'
_cod_database_code 4003591
_shelx_shelxl_version_number 2014/7
_shelx_space_group_comment
;
The symmetry employed for this shelxl refinement is uniquely defined
by the following loop, which should always be used as a source of
symmetry information in preference to the above space-group names.
They are only intended as comments.
;
_shelx_estimated_absorpt_t_min 0.635
_shelx_estimated_absorpt_t_max 0.789

loop_
_space_group_symop_operation_xyz
'x, y, z'
'-x, y+1/2, -z+1/2'
'-x, -y, -z'
'x, -y-1/2, z-1/2'

loop_
_atom_site_label
_atom_site_type_symbol
_atom_site_fract_x
_atom_site_fract_y
_atom_site_fract_z
_atom_site_U_iso_or_equiv
_atom_site_adp_type
_atom_site_occupancy
_atom_site_site_symmetry_order
_atom_site_calc_flag
_atom_site_refinement_flags_posn
_atom_site_refinement_flags_adp
_atom_site_refinement_flags_occupancy
_atom_site_disorder_assembly
_atom_site_disorder_group
F001 F 0.62354(8) 0.14993(11) 0.60430(8) 0.0292(3) Uani 1 1 d . . . . .
F2 F 0.75952(8) 0.34106(13) 0.69854(9) 0.0381(3) Uani 1 1 d . . . . .
F3 F 0.83889(8) 0.50756(14) 0.58071(11) 0.0484(4) Uani 1 1 d . . . . .
F4 F 0.77937(10) 0.48485(16) 0.36567(11) 0.0534(4) Uani 1 1 d . . . . .
O5 O 0.55540(10) 0.06549(17) 0.28083(10) 0.0378(4) Uani 1 1 d . . . . .
N6 N 0.02506(11) 0.72479(17) -0.04745(13) 0.0361(4) Uani 1 1 d . . . . .
C007 C 0.49174(10) 0.05396(15) 0.09614(11) 0.0198(3) Uani 1 1 d . . . . .
C008 C 0.55816(10) -0.05076(15) 0.09620(11) 0.0202(3) Uani 1 1 d . . . . .
H008 H 0.6002 -0.0932 0.1528 0.024 Uiso 1 1 calc R U . . .
C009 C 0.43192(10) 0.10643(15) -0.00129(11) 0.0202(3) Uani 1 1 d . . . . .
C00A C 0.22610(10) 0.40120(16) -0.03009(12) 0.0227(3) Uani 1 1 d . . . . .
C00B C 0.17593(11) 0.46258(17) -0.12790(12) 0.0240(3) Uani 1 1 d . . . . .
H00B H 0.1936 0.4262 -0.1800 0.029 Uiso 1 1 calc R U . . .
O00C O 0.42503(16) 0.1865(3) 0.21045(13) 0.0825(8) Uani 1 1 d . . . . .
C00D C 0.08850(11) 0.61575(17) -0.04246(13) 0.0256(3) Uani 1 1 d . . . . .
C0E C 0.29816(10) 0.29743(17) -0.02171(12) 0.0239(3) Uani 1 1 d . . . . .
C00F C 0.13797(11) 0.55108(18) 0.05560(12) 0.0256(3) Uani 1 1 d . . . . .
H00F H 0.1200 0.5860 0.1079 0.031 Uiso 1 1 calc R U . . .
C00G C 0.66092(11) 0.23157(17) 0.54296(12) 0.0227(3) Uani 1 1 d . . . . .
C00H C 0.73065(12) 0.32930(18) 0.59233(13) 0.0267(3) Uani 1 1 d . . . . .
C00I C 0.10818(11) 0.56675(18) -0.13460(13) 0.0260(3) Uani 1 1 d . . . . .
H00I H 0.0721 0.6114 -0.1923 0.031 Uiso 1 1 calc R U . . .
C00J C 0.36123(11) 0.21245(16) -0.00862(12) 0.0233(3) Uani 1 1 d . . . . .
C00K C 0.48443(11) 0.10965(18) 0.19971(12) 0.0256(3) Uani 1 1 d . . . . .
C00L C 0.20523(11) 0.44647(18) 0.06132(12) 0.0250(3) Uani 1 1 d . . . . .
H00L H 0.2402 0.3995 0.1185 0.030 Uiso 1 1 calc R U . . .
C00M C 0.62994(11) 0.21526(17) 0.43374(12) 0.0234(3) Uani 1 1 d . . . . .
C00N C 0.55587(13) 0.1033(2) 0.38664(12) 0.0279(3) Uani 1 1 d . . . . .
H00A H 0.4833 0.1345 0.3845 0.033 Uiso 1 1 calc R U . . .
H00C H 0.5723 0.0121 0.4238 0.033 Uiso 1 1 calc R U . . .
C00O C 0.67053(13) 0.3033(2) 0.37364(13) 0.0297(4) Uani 1 1 d . . . . .
H00O H 0.6510 0.2931 0.3082 0.036 Uiso 1 1 calc R U . . .
C00P C 0.77060(12) 0.41455(19) 0.53220(14) 0.0310(4) Uani 1 1 d . . . . .
C00Q C 0.73926(13) 0.4008(2) 0.42308(15) 0.0332(4) Uani 1 1 d . . . . .
C00R C 0.00733(14) 0.7755(2) 0.04840(18) 0.0411(5) Uani 1 1 d . . . . .
H00D H -0.0402 0.8607 0.0372 0.062 Uiso 1 1 calc R U . . .
H00E H 0.0760 0.8018 0.0930 0.062 Uiso 1 1 calc R U . . .
H00G H -0.0246 0.6947 0.0734 0.062 Uiso 1 1 calc R U . . .
C00S C -0.03149(16) 0.7804(2) -0.14880(19) 0.0473(6) Uani 1 1 d . . . . .
H00H H 0.0204 0.8311 -0.1723 0.071 Uiso 1 1 calc R U . . .
H00J H -0.0890 0.8483 -0.1484 0.071 Uiso 1 1 calc R U . . .
H00K H -0.0612 0.6965 -0.1888 0.071 Uiso 1 1 calc R U . . .

loop_
_atom_site_aniso_label
_atom_site_aniso_U_11
_atom_site_aniso_U_22
_atom_site_aniso_U_33
_atom_site_aniso_U_23
_atom_site_aniso_U_13
_atom_site_aniso_U_12
F001 0.0244(4) 0.0315(5) 0.0341(6) 0.0045(4) 0.0126(4) -0.0045(4)
F2 0.0265(5) 0.0490(7) 0.0366(7) -0.0066(5) 0.0063(4) -0.0084(4)
F3 0.0167(4) 0.0415(7) 0.0861(10) -0.0023(6) 0.0147(5) -0.0073(4)
F4 0.0318(6) 0.0593(8) 0.0814(10) 0.0246(7) 0.0353(7) 0.0004(5)
O5 0.0231(5) 0.0533(8) 0.0327(7) -0.0133(6) 0.0022(5) 0.0171(5)
N6 0.0205(6) 0.0298(7) 0.0582(11) 0.0065(7) 0.0124(6) 0.0127(5)
C007 0.0125(5) 0.0180(6) 0.0297(8) -0.0044(5) 0.0077(5) 0.0003(4)
C008 0.0120(5) 0.0184(6) 0.0296(8) -0.0033(5) 0.0053(5) 0.0006(4)
C009 0.0109(5) 0.0169(6) 0.0332(9) -0.0033(6) 0.0073(5) -0.0002(4)
C00A 0.0123(5) 0.0189(6) 0.0355(9) -0.0017(6) 0.0054(5) 0.0022(4)
C00B 0.0167(5) 0.0244(7) 0.0312(9) -0.0017(6) 0.0078(5) 0.0018(5)
O00C 0.0553(10) 0.147(2) 0.0404(10) -0.0140(11) 0.0069(8) 0.0716(13)
C00D 0.0134(5) 0.0201(7) 0.0422(10) 0.0014(6) 0.0071(6) 0.0037(4)
C0E 0.0141(5) 0.0203(6) 0.0364(9) -0.0037(6) 0.0066(5) 0.0007(4)
C00F 0.0163(5) 0.0274(7) 0.0327(9) -0.0024(6) 0.0069(6) 0.0049(5)
C00G 0.0184(5) 0.0241(7) 0.0277(8) 0.0021(6) 0.0104(5) 0.0019(5)
C00H 0.0188(6) 0.0301(8) 0.0321(9) -0.0006(6) 0.0091(6) 0.0014(5)
C00I 0.0170(5) 0.0253(7) 0.0340(9) 0.0049(6) 0.0053(6) 0.0039(5)
C00J 0.0146(5) 0.0208(6) 0.0344(9) -0.0035(6) 0.0076(5) 0.0015(4)
C00K 0.0178(6) 0.0277(7) 0.0310(9) -0.0038(6) 0.0070(6) 0.0060(5)
C00L 0.0151(5) 0.0267(7) 0.0313(9) -0.0005(6) 0.0045(5) 0.0051(5)
C00M 0.0195(6) 0.0257(7) 0.0269(8) 0.0011(6) 0.0097(6) 0.0067(5)
C00N 0.0253(7) 0.0305(8) 0.0270(9) -0.0050(7) 0.0070(6) 0.0039(6)
C00O 0.0247(6) 0.0368(9) 0.0323(9) 0.0052(7) 0.0157(6) 0.0083(6)
C00P 0.0172(6) 0.0288(8) 0.0494(11) 0.0022(7) 0.0136(7) 0.0007(5)
C00Q 0.0218(6) 0.0363(9) 0.0485(11) 0.0116(8) 0.0213(7) 0.0050(6)
C00R 0.0246(7) 0.0297(9) 0.0731(15) -0.0060(9) 0.0208(9) 0.0068(6)
C00S 0.0264(8) 0.0401(10) 0.0694(16) 0.0120(10) 0.0059(9) 0.0171(7)

loop_
_atom_type_symbol
_atom_type_description
_atom_type_scat_dispersion_real
_atom_type_scat_dispersion_imag
_atom_type_scat_source
C C 0.0033 0.0016 'International Tables Vol C Tables 4.2.6.8 and 6.1.1.4'
H H 0.0000 0.0000 'International Tables Vol C Tables 4.2.6.8 and 6.1.1.4'
F F 0.0171 0.0103 'International Tables Vol C Tables 4.2.6.8 and 6.1.1.4'
N N 0.0061 0.0033 'International Tables Vol C Tables 4.2.6.8 and 6.1.1.4'
O O 0.0106 0.0060 'International Tables Vol C Tables 4.2.6.8 and 6.1.1.4'

loop_
_geom_angle_atom_site_label_1
_geom_angle_atom_site_label_2
_geom_angle_atom_site_label_3
_geom_angle
_geom_angle_site_symmetry_1
_geom_angle_site_symmetry_3
_geom_angle_publ_flag
C00K O5 C00N 128.20(12) . . ?
C00D N6 C00S 114.29(17) . . ?
C00D N6 C00R 116.17(16) . . ?
C00S N6 C00R 129.31(14) . . ?
C008 C007 C009 112.38(14) . . ?
C008 C007 C00K 117.05(14) . . ?
C009 C007 C00K 130.56(11) . . ?
C007 C008 C009 119.00(14) . 3_655 ?
C007 C008 H008 120.5 . . ?
C009 C008 H008 120.5 3_655 . ?
C00J C009 C007 116.91(14) . . ?
C00J C009 C008 114.47(14) . 3_655 ?
C007 C009 C008 128.62(11) . 3_655 ?
C0E C00A C00B 116.04(15) . . ?
C0E C00A C00L 115.19(15) . . ?
C00B C00A C00L 128.75(12) . . ?
C00I C00B C00A 115.39(15) . . ?
C00I C00B H00B 122.3 . . ?
C00A C00B H00B 122.3 . . ?
N6 C00D C00F 115.21(16) . . ?
N6 C00D C00I 116.87(16) . . ?
C00F C00D C00I 127.90(12) . . ?
C00J C0E C00A 175.4(2) . . ?
C00L C00F C00D 115.20(15) . . ?
C00L C00F H00F 122.4 . . ?
C00D C00F H00F 122.4 . . ?
C00H C00G F001 107.85(15) . . ?
C00H C00G C00M 124.12(15) . . ?
F001 C00G C00M 128.03(13) . . ?
C00G C00H C00P 109.51(16) . . ?
C00G C00H F2 122.67(15) . . ?
C00P C00H F2 127.82(15) . . ?
C00B C00I C00D 116.28(15) . . ?
C00B C00I H00I 121.9 . . ?
C00D C00I H00I 121.9 . . ?
C0E C00J C009 174.4(2) . . ?
O00C C00K O5 112.27(18) . . ?
O00C C00K C007 125.36(17) . . ?
O5 C00K C007 122.35(12) . . ?
C00F C00L C00A 116.45(15) . . ?
C00F C00L H00L 121.8 . . ?
C00A C00L H00L 121.8 . . ?
C00O C00M C00N 114.17(16) . . ?
C00O C00M C00G 125.72(15) . . ?
C00N C00M C00G 120.11(14) . . ?
C00M C00N O5 115.58(14) . . ?
C00M C00N H00A 108.4 . . ?
O5 C00N H00A 108.4 . . ?
C00M C00N H00C 108.4 . . ?
O5 C00N H00C 108.4 . . ?
H00A C00N H00C 107.4 . . ?
C00Q C00O C00M 109.85(17) . . ?
C00Q C00O H00O 125.1 . . ?
C00M C00O H00O 125.1 . . ?
F3 C00P C00H 109.03(18) . . ?
F3 C00P C00Q 124.09(16) . . ?
C00H C00P C00Q 126.88(15) . . ?
C00O C00Q F4 110.08(19) . . ?
C00O C00Q C00P 123.93(16) . . ?
F4 C00Q C00P 125.98(17) . . ?
N6 C00R H00D 109.5 . . ?
N6 C00R H00E 109.5 . . ?
H00D C00R H00E 109.5 . . ?
N6 C00R H00G 109.5 . . ?
H00D C00R H00G 109.5 . . ?
H00E C00R H00G 109.5 . . ?
N6 C00S H00H 109.5 . . ?
N6 C00S H00J 109.5 . . ?
H00H C00S H00J 109.5 . . ?
N6 C00S H00K 109.5 . . ?
H00H C00S H00K 109.5 . . ?
H00J C00S H00K 109.5 . . ?

loop_
_geom_bond_atom_site_label_1
_geom_bond_atom_site_label_2
_geom_bond_distance
_geom_bond_site_symmetry_2
_geom_bond_publ_flag
F001 C00G 1.3942(18) . ?
F2 C00H 1.540(2) . ?
F3 C00P 1.290(2) . ?
F4 C00Q 1.381(2) . ?
O5 C00K 1.358(2) . ?
O5 C00N 1.639(2) . ?
N6 C00D 1.2863(19) . ?
N6 C00S 1.572(3) . ?
N6 C00R 1.609(3) . ?
C007 C008 1.2954(18) . ?
C007 C009 1.522(2) . ?
C007 C00K 1.681(2) . ?
C008 C009 1.569(2) 3_655 ?
C008 H008 0.9500 . ?
C009 C00J 1.3236(19) . ?
C009 C008 1.569(2) 3_655 ?
C00A C0E 1.3191(19) . ?
C00A C00B 1.532(2) . ?
C00A C00L 1.550(2) . ?
C00B C00I 1.286(2) . ?
C00B H00B 0.9500 . ?
O00C C00K 1.100(2) . ?
C00D C00F 1.545(2) . ?
C00D C00I 1.563(3) . ?
C0E C00J 1.109(2) . ?
C00F C00L 1.287(2) . ?
C00F H00F 0.9500 . ?
C00G C00H 1.333(2) . ?
C00G C00M 1.586(2) . ?
C00H C00P 1.417(2) . ?
C00I H00I 0.9500 . ?
C00L H00L 0.9500 . ?
C00M C00O 1.436(2) . ?
C00M C00N 1.441(2) . ?
C00N H00A 0.9900 . ?
C00N H00C 0.9900 . ?
C00O C00Q 1.325(3) . ?
C00O H00O 0.9500 . ?
C00P C00Q 1.582(3) . ?
C00R H00D 0.9800 . ?
C00R H00E 0.9800 . ?
C00R H00G 0.9800 . ?
C00S H00H 0.9800 . ?
C00S H00J 0.9800 . ?
C00S H00K 0.9800 . ?
